data_7218418
loop_
_publ_author_name
'zhang, shu hua'
'Zhao, Ru-Xiao'
'li, gui'
'ZHANG, hai yang'
'Zhang, Chun Lian'
'Muller, Gilles'

_publ_section_title
;
 Structural Variation from Heterometallic Heptanuclear, Heptanuclear to
 Cubane Clusters Based on 2-hydroxy-3-ethoxy-benzaldehyde: Effects of pH
 and Temperature
;
_journal_name_full 'RSC Adv.'
_journal_paper_doi 10.1039/C4RA09687H
_journal_year 2014
_chemical_formula_moiety 'C44 H64 Co4 O20, 2(H2 O) '
_chemical_formula_sum 'C44 H68 Co4 O22'
_chemical_formula_weight 1184.70
_chemical_name_systematic
; 
 ? 
;
_space_group_IT_number 130
_symmetry_cell_setting tetragonal
_symmetry_space_group_name_Hall '-P 4a 2ac'
_symmetry_space_group_name_H-M 'P 4/n c c :2'
_atom_sites_solution_hydrogens geom
_atom_sites_solution_primary direct
_atom_sites_solution_secondary difmap
_audit_creation_method SHELXL-97
_cell_angle_alpha 90.00
_cell_angle_beta 90.00
_cell_angle_gamma 90.00
_cell_formula_units_Z 4
_cell_length_a 17.0166(4)
_cell_length_b 17.0166(4)
_cell_length_c 18.7995(8)
_cell_measurement_reflns_used 3915
_cell_measurement_temperature 293(2)
_cell_measurement_theta_max 27.51
_cell_measurement_theta_min 3.935
_cell_volume 5443.7(3)
_computing_cell_refinement 'Bruker FRAMBO'
_computing_data_collection 'Bruker FRAMBO'
_computing_data_reduction 'Bruker SAINT'
_computing_molecular_graphics 'Bruker SHELXTL'
_computing_publication_material 'Bruker SHELXTL'
_computing_structure_refinement 'SHELXL-97 (Sheldrick, 1997)'
_computing_structure_solution 'SHELXS-97 (Sheldrick, 1990)'
_diffrn_ambient_temperature 293(2)
_diffrn_detector_area_resol_mean 0
_diffrn_measured_fraction_theta_full 0.996
_diffrn_measured_fraction_theta_max 0.996
_diffrn_measurement_device_type 'SuperNova, Single source at offset, Eos'
_diffrn_measurement_method '\w scans'
_diffrn_radiation_monochromator graphite
_diffrn_radiation_source 'fine-focus sealed tube'
_diffrn_radiation_type MoK\a
_diffrn_radiation_wavelength 0.71073
_diffrn_reflns_av_R_equivalents 0.0296
_diffrn_reflns_av_unetI/netI 0.0238
_diffrn_reflns_limit_h_max 20
_diffrn_reflns_limit_h_min -10
_diffrn_reflns_limit_k_max 18
_diffrn_reflns_limit_k_min -19
_diffrn_reflns_limit_l_max 14
_diffrn_reflns_limit_l_min -22
_diffrn_reflns_number 12303
_diffrn_reflns_theta_full 25.10
_diffrn_reflns_theta_max 25.10
_diffrn_reflns_theta_min 2.89
_diffrn_standards_decay_% 0
_diffrn_standards_interval_count 0
_diffrn_standards_interval_time 0
_diffrn_standards_number 0
_exptl_absorpt_coefficient_mu 1.271
_exptl_absorpt_correction_T_max 0.902
_exptl_absorpt_correction_T_min 0.860
_exptl_absorpt_correction_type multi-scan
_exptl_absorpt_process_details sadabs
_exptl_crystal_colour red
_exptl_crystal_density_diffrn 1.446
_exptl_crystal_density_method 'not measured'
_exptl_crystal_description block
_exptl_crystal_F_000 2464
_exptl_crystal_size_max 0.12
_exptl_crystal_size_mid 0.10
_exptl_crystal_size_min 0.08
_refine_diff_density_max 1.340
_refine_diff_density_min -0.601
_refine_diff_density_rms 0.089
_refine_ls_extinction_method none
_refine_ls_goodness_of_fit_ref 0.998
_refine_ls_hydrogen_treatment constr
_refine_ls_matrix_type full
_refine_ls_number_parameters 159
_refine_ls_number_reflns 2432
_refine_ls_number_restraints 18
_refine_ls_restrained_S_all 1.009
_refine_ls_R_factor_all 0.0714
_refine_ls_R_factor_gt 0.0543
_refine_ls_shift/su_max 0.001
_refine_ls_shift/su_mean 0.000
_refine_ls_structure_factor_coef Fsqd
_refine_ls_weighting_details 'calc w=1/[\s^2^(Fo^2^)+(0.1260P)^2^+10.4802P] where P=(Fo^2^+2Fc^2^)/3'
_refine_ls_weighting_scheme calc
_refine_ls_wR_factor_gt 0.1788
_refine_ls_wR_factor_ref 0.2013
_reflns_number_gt 1872
_reflns_number_total 2432
_reflns_threshold_expression >2sigma(I)
_cod_data_source_file c4ra09687h2.cif
_cod_data_source_block co
_cod_original_sg_symbol_Hall ' -P 4a 2ac '
_cod_original_sg_symbol_H-M 'P 4/n c c'
_cod_database_code 7218418

loop_
_symmetry_equiv_pos_as_xyz
'x, y, z'
'-y+1/2, x, z'
'x+1/2, -y, -z+1/2'
'-x+1/2, -y+1/2, z'
'-y, -x, -z+1/2'
'y+1/2, x+1/2, -z+1/2'
'y, -x+1/2, z'
'-x, y+1/2, -z+1/2'
'-x, -y, -z'
'y-1/2, -x, -z'
'-x-1/2, y, z-1/2'
'x-1/2, y-1/2, -z'
'y, x, z-1/2'
'-y-1/2, -x-1/2, z-1/2'
'-y, x-1/2, -z'
'x, -y-1/2, z-1/2'

loop_
_atom_site_label
_atom_site_type_symbol
_atom_site_fract_x
_atom_site_fract_y
_atom_site_fract_z
_atom_site_U_iso_or_equiv
_atom_site_adp_type
_atom_site_occupancy
_atom_site_symmetry_multiplicity
_atom_site_calc_flag
_atom_site_refinement_flags
Co1 Co 0.71772(4) 1.16191(4) 0.55610(3) 0.0406(3) Uani 1 1 d U
O4 O 0.6747(2) 1.27509(18) 0.55375(16) 0.0398(8) Uani 1 1 d .
O2 O 0.7053(2) 1.1503(2) 0.6651(2) 0.0584(10) Uani 1 1 d .
O1 O 0.7740(2) 1.0564(2) 0.55574(16) 0.0475(8) Uani 1 1 d .
O3 O 0.8470(2) 0.9256(2) 0.5239(2) 0.0666(11) Uani 1 1 d .
O5 O 0.6003(2) 1.1160(3) 0.5449(2) 0.0628(10) Uani 1 1 d U
H5B H 0.5728 1.1388 0.5075 0.094 Uiso 1 1 calc R
C1 C 0.7854(3) 1.0083(3) 0.6072(3) 0.0451(11) Uani 1 1 d .
C6 C 0.7603(3) 1.0211(3) 0.6788(3) 0.0533(13) Uani 1 1 d .
C8 C 0.8791(5) 0.8515(4) 0.5039(4) 0.094(2) Uani 1 1 d .
H8A H 0.8442 0.8094 0.5186 0.112 Uiso 1 1 calc R
H8B H 0.9296 0.8437 0.5266 0.112 Uiso 1 1 calc R
C7 C 0.7221(3) 1.0919(3) 0.7013(3) 0.0573(14) Uani 1 1 d .
H7A H 0.7081 1.0943 0.7490 0.069 Uiso 1 1 calc R
C2 C 0.8255(3) 0.9353(3) 0.5933(3) 0.0510(12) Uani 1 1 d .
C5 C 0.7740(4) 0.9633(4) 0.7316(3) 0.0663(16) Uani 1 1 d .
H5A H 0.7564 0.9719 0.7778 0.080 Uiso 1 1 calc R
C10 C 0.6131(3) 1.2982(3) 0.6001(3) 0.0568(14) Uani 1 1 d .
H10A H 0.6004 1.3524 0.5918 0.085 Uiso 1 1 calc R
H10B H 0.6296 1.2914 0.6485 0.085 Uiso 1 1 calc R
H10C H 0.5676 1.2663 0.5912 0.085 Uiso 1 1 calc R
C3 C 0.8383(4) 0.8821(3) 0.6461(3) 0.0627(15) Uani 1 1 d .
H3A H 0.8651 0.8358 0.6357 0.075 Uiso 1 1 calc R
C4 C 0.8122(4) 0.8954(4) 0.7158(3) 0.0706(17) Uani 1 1 d .
H4A H 0.8210 0.8580 0.7509 0.085 Uiso 1 1 calc R
C9 C 0.8884(7) 0.8510(6) 0.4245(5) 0.126(4) Uani 1 1 d .
H9A H 0.9096 0.8014 0.4097 0.190 Uiso 1 1 calc R
H9B H 0.9235 0.8925 0.4106 0.190 Uiso 1 1 calc R
H9C H 0.8381 0.8589 0.4025 0.190 Uiso 1 1 calc R
O6 O 0.4904(16) 0.9904(16) 0.7500 0.466(19) Uani 1 2 d S
H6 H 0.5000 1.0180 0.7147 0.699 Uiso 0.50 1 d PR
H6A H 0.4563 0.9563 0.7500 0.699 Uiso 1 2 d SR
C11 C 0.5583(7) 1.0622(8) 0.5798(9) 0.172(5) Uani 1 1 d U
H11A H 0.5076 1.0570 0.5579 0.258 Uiso 1 1 calc R
H11B H 0.5520 1.0782 0.6284 0.258 Uiso 1 1 calc R
H11C H 0.5851 1.0126 0.5781 0.258 Uiso 1 1 calc R

loop_
_atom_site_aniso_label
_atom_site_aniso_U_11
_atom_site_aniso_U_22
_atom_site_aniso_U_33
_atom_site_aniso_U_23
_atom_site_aniso_U_13
_atom_site_aniso_U_12
Co1 0.0453(4) 0.0367(4) 0.0398(5) 0.0026(2) 0.0039(3) 0.0034(2)
O4 0.0403(17) 0.0385(17) 0.0407(19) 0.0006(13) 0.0054(13) 0.0054(12)
O2 0.079(3) 0.051(2) 0.044(2) 0.0023(17) 0.0055(18) 0.0146(18)
O1 0.059(2) 0.0405(19) 0.0432(18) 0.0032(14) 0.0029(14) 0.0067(15)
O3 0.077(3) 0.056(2) 0.066(2) 0.002(2) 0.012(2) 0.0225(19)
O5 0.051(2) 0.068(3) 0.069(2) 0.0189(19) 0.0022(18) -0.0103(18)
C1 0.048(3) 0.038(2) 0.049(3) 0.002(2) -0.005(2) -0.0013(19)
C6 0.061(3) 0.047(3) 0.052(3) 0.001(2) -0.013(2) 0.001(2)
C8 0.115(6) 0.073(4) 0.094(5) -0.003(4) 0.021(5) 0.042(4)
C7 0.070(4) 0.060(3) 0.042(3) -0.001(3) 0.000(2) 0.004(3)
C2 0.049(3) 0.045(3) 0.059(3) 0.001(2) -0.002(2) 0.002(2)
C5 0.088(4) 0.063(4) 0.047(3) 0.006(3) -0.006(3) 0.003(3)
C10 0.054(3) 0.060(3) 0.056(3) 0.002(3) 0.016(3) 0.012(2)
C3 0.068(4) 0.052(3) 0.069(4) 0.004(3) -0.005(3) 0.016(3)
C4 0.091(5) 0.054(3) 0.067(4) 0.014(3) -0.011(3) 0.007(3)
C9 0.170(10) 0.104(7) 0.105(6) -0.012(5) 0.042(6) 0.051(7)
O6 0.38(3) 0.38(3) 0.64(5) -0.101(14) 0.101(14) 0.27(3)
C11 0.128(9) 0.177(12) 0.212(12) 0.092(10) -0.009(8) -0.018(8)

loop_
_atom_type_symbol
_atom_type_description
_atom_type_scat_dispersion_real
_atom_type_scat_dispersion_imag
_atom_type_scat_source
C C 0.0033 0.0016 'International Tables Vol C Tables 4.2.6.8 and 6.1.1.4'
H H 0.0000 0.0000 'International Tables Vol C Tables 4.2.6.8 and 6.1.1.4'
O O 0.0106 0.0060 'International Tables Vol C Tables 4.2.6.8 and 6.1.1.4'
Co Co 0.3494 0.9721 'International Tables Vol C Tables 4.2.6.8 and 6.1.1.4'

loop_
_geom_angle_atom_site_label_1
_geom_angle_atom_site_label_2
_geom_angle_atom_site_label_3
_geom_angle
_geom_angle_site_symmetry_1
_geom_angle_site_symmetry_3
O1 Co1 O4 172.62(14) . .
O1 Co1 O2 88.11(13) . .
O4 Co1 O2 94.25(13) . .
O1 Co1 O4 93.50(13) . 15_766
O4 Co1 O4 84.38(13) . 15_766
O2 Co1 O4 177.48(15) . 15_766
O1 Co1 O4 92.27(13) . 4_675
O4 Co1 O4 80.45(15) . 4_675
O2 Co1 O4 99.01(15) . 4_675
O4 Co1 O4 82.87(13) 15_766 4_675
O1 Co1 O5 96.67(16) . .
O4 Co1 O5 90.41(15) . .
O2 Co1 O5 88.15(16) . .
O4 Co1 O5 89.74(14) 15_766 .
O4 Co1 O5 168.73(14) 4_675 .
C10 O4 Co1 120.6(3) . .
C10 O4 Co1 121.1(3) . 10_576
Co1 O4 Co1 96.51(13) . 10_576
C10 O4 Co1 119.0(3) . 4_675
Co1 O4 Co1 99.49(14) . 4_675
Co1 O4 Co1 94.65(13) 10_576 4_675
C7 O2 Co1 126.7(4) . .
C1 O1 Co1 129.2(3) . .
C2 O3 C8 117.5(5) . .
C11 O5 Co1 134.2(6) . .
C11 O5 H5B 112.9 . .
Co1 O5 H5B 112.9 . .
O1 C1 C6 124.5(4) . .
O1 C1 C2 119.0(4) . .
C6 C1 C2 116.4(4) . .
C5 C6 C1 120.3(5) . .
C5 C6 C7 116.9(5) . .
C1 C6 C7 122.8(5) . .
O3 C8 C9 107.9(6) . .
O3 C8 H8A 110.1 . .
C9 C8 H8A 110.1 . .
O3 C8 H8B 110.1 . .
C9 C8 H8B 110.1 . .
H8A C8 H8B 108.4 . .
O2 C7 C6 128.2(5) . .
O2 C7 H7A 115.9 . .
C6 C7 H7A 115.9 . .
C3 C2 O3 125.0(5) . .
C3 C2 C1 121.1(5) . .
O3 C2 C1 113.9(4) . .
C4 C5 C6 121.0(5) . .
C4 C5 H5A 119.5 . .
C6 C5 H5A 119.5 . .
O4 C10 H10A 109.5 . .
O4 C10 H10B 109.5 . .
H10A C10 H10B 109.5 . .
O4 C10 H10C 109.5 . .
H10A C10 H10C 109.5 . .
H10B C10 H10C 109.5 . .
C2 C3 C4 121.6(5) . .
C2 C3 H3A 119.2 . .
C4 C3 H3A 119.2 . .
C5 C4 C3 119.6(5) . .
C5 C4 H4A 120.2 . .
C3 C4 H4A 120.2 . .
C8 C9 H9A 109.5 . .
C8 C9 H9B 109.5 . .
H9A C9 H9B 109.5 . .
C8 C9 H9C 109.5 . .
H9A C9 H9C 109.5 . .
H9B C9 H9C 109.5 . .
H6 O6 H6A 122.6 . .
O5 C11 H11A 109.5 . .
O5 C11 H11B 109.5 . .
H11A C11 H11B 109.5 . .
O5 C11 H11C 109.5 . .
H11A C11 H11C 109.5 . .
H11B C11 H11C 109.5 . .

loop_
_geom_bond_atom_site_label_1
_geom_bond_atom_site_label_2
_geom_bond_distance
_geom_bond_site_symmetry_2
Co1 O1 2.034(3) .
Co1 O4 2.061(3) .
Co1 O2 2.069(4) .
Co1 O4 2.080(3) 15_766
Co1 O4 2.122(3) 4_675
Co1 O5 2.156(4) .
O4 C10 1.418(6) .
O4 Co1 2.080(3) 10_576
O4 Co1 2.122(3) 4_675
O2 C7 1.237(6) .
O1 C1 1.283(6) .
O3 C2 1.365(7) .
O3 C8 1.424(7) .
O5 C11 1.334(11) .
O5 H5B 0.9300 .
C1 C6 1.429(7) .
C1 C2 1.440(7) .
C6 C5 1.417(7) .
C6 C7 1.433(8) .
C8 C9 1.501(11) .
C8 H8A 0.9700 .
C8 H8B 0.9700 .
C7 H7A 0.9300 .
C2 C3 1.362(8) .
C5 C4 1.360(8) .
C5 H5A 0.9300 .
C10 H10A 0.9600 .
C10 H10B 0.9600 .
C10 H10C 0.9600 .
C3 C4 1.401(9) .
C3 H3A 0.9300 .
C4 H4A 0.9300 .
C9 H9A 0.9600 .
C9 H9B 0.9600 .
C9 H9C 0.9600 .
O6 H6 0.8293 .
O6 H6A 0.8209 .
C11 H11A 0.9600 .
C11 H11B 0.9600 .
C11 H11C 0.9600 .

loop_
_geom_hbond_atom_site_label_D
_geom_hbond_atom_site_label_H
_geom_hbond_atom_site_label_A
_geom_hbond_distance_DH
_geom_hbond_distance_HA
_geom_hbond_distance_DA
_geom_hbond_angle_DHA
_geom_hbond_site_symmetry_A
O5 H5B O1 0.93 1.92 2.764(5) 149.7 10_576
O5 H5B O3 0.93 2.58 3.302(6) 134.3 10_576
